data_4324463
loop_
_publ_author_name
'Zachariah M. Heiden'
'Michael Schedler'
'Douglas W. Stephan'

_publ_contact_author
; 
Douglas W. Stephan 
University of Toronto 
Department of Chemistry 
80 St. George St. 
Toronto, Ontario M5S 3H6 
Canada
;
_publ_contact_author_email dstephan@chem.utoronto.ca
_publ_contact_author_fax '1  416 978 8940'
_publ_contact_author_phone '1  416 946 3294'
_publ_section_title
;
 Synthesis and Reactivity of o-Benzylphosphino- and
 o-\a-Methylbenzyl(N,N-dimethyl)amine-Boranes
;
_journal_name_full 'Inorganic Chemistry'
_journal_page_first 1470
_journal_page_last 1479
_journal_paper_doi 10.1021/ic102044z
_journal_volume 50
_journal_year 2011
_chemical_formula_moiety 'C19 H26 B N O'
_chemical_formula_sum 'C19 H26 B N O'
_chemical_formula_weight 295.22
_chemical_name_systematic
; 
 ? 
;
_space_group_IT_number 14
_symmetry_cell_setting monoclinic
_symmetry_space_group_name_Hall '-P 2yn'
_symmetry_space_group_name_H-M 'P 1 21/n 1'
_atom_sites_solution_hydrogens geom
_atom_sites_solution_primary direct
_atom_sites_solution_secondary difmap
_audit_creation_method SHELXL-97
_cell_angle_alpha 90.00
_cell_angle_beta 102.741(2)
_cell_angle_gamma 90.00
_cell_formula_units_Z 4
_cell_length_a 8.4770(4)
_cell_length_b 18.3487(9)
_cell_length_c 11.5037(5)
_cell_measurement_reflns_used 3838
_cell_measurement_temperature 296(2)
_cell_measurement_theta_max 27.25
_cell_measurement_theta_min 2.22
_cell_volume 1745.25(14)
_computing_cell_refinement 'Bruker SMART'
_computing_data_collection 'Bruker SMART'
_computing_data_reduction 'Bruker SAINT'
_computing_molecular_graphics 'Bruker SHELXTL'
_computing_publication_material 'Bruker SHELXTL'
_computing_structure_refinement 'Bruker SHELXTL'
_computing_structure_solution 'Bruker SHELXTL'
_diffrn_ambient_temperature 296(2)
_diffrn_measured_fraction_theta_full 0.984
_diffrn_measured_fraction_theta_max 0.984
_diffrn_measurement_device_type 'CCD area detector'
_diffrn_measurement_method 'phi and omega scans'
_diffrn_radiation_monochromator graphite
_diffrn_radiation_source 'fine-focus sealed tube'
_diffrn_radiation_type MoK\a
_diffrn_radiation_wavelength 0.71073
_diffrn_reflns_av_R_equivalents 0.0370
_diffrn_reflns_av_sigmaI/netI 0.0474
_diffrn_reflns_limit_h_max 11
_diffrn_reflns_limit_h_min -11
_diffrn_reflns_limit_k_max 23
_diffrn_reflns_limit_k_min -24
_diffrn_reflns_limit_l_max 15
_diffrn_reflns_limit_l_min -15
_diffrn_reflns_number 14141
_diffrn_reflns_theta_full 28.24
_diffrn_reflns_theta_max 28.24
_diffrn_reflns_theta_min 2.13
_exptl_absorpt_coefficient_mu 0.067
_exptl_absorpt_correction_type none
_exptl_crystal_colour colourless
_exptl_crystal_density_diffrn 1.124
_exptl_crystal_description block
_exptl_crystal_F_000 640
_exptl_crystal_size_max 0.45
_exptl_crystal_size_mid 0.25
_exptl_crystal_size_min 0.20
_refine_diff_density_max 0.302
_refine_diff_density_min -0.217
_refine_diff_density_rms 0.044
_refine_ls_extinction_method none
_refine_ls_goodness_of_fit_ref 1.054
_refine_ls_hydrogen_treatment mixed
_refine_ls_matrix_type full
_refine_ls_number_parameters 264
_refine_ls_number_reflns 4244
_refine_ls_number_restraints 0
_refine_ls_restrained_S_all 1.054
_refine_ls_R_factor_all 0.0770
_refine_ls_R_factor_gt 0.0540
_refine_ls_shift/su_max 0.026
_refine_ls_shift/su_mean 0.001
_refine_ls_structure_factor_coef Fsqd
_refine_ls_weighting_details 'calc w=1/[\s^2^(Fo^2^)+(0.0781P)^2^+0.3871P] where P=(Fo^2^+2Fc^2^)/3'
_refine_ls_weighting_scheme calc
_refine_ls_wR_factor_gt 0.1471
_refine_ls_wR_factor_ref 0.1603
_reflns_number_gt 3053
_reflns_number_total 4244
_reflns_threshold_expression >2sigma(I)
_cod_data_source_file ic102044z_si_003_12.cif
_cod_data_source_block zmh006_14_complex16
_cod_original_sg_symbol_Hall '-P 2yn '
_cod_original_sg_symbol_H-M 'P 1 21/n 1 '
_cod_database_code 4324463

loop_
_symmetry_equiv_pos_as_xyz
'x, y, z'
'-x+1/2, y+1/2, -z+1/2'
'-x, -y, -z'
'x-1/2, -y-1/2, z-1/2'

loop_
_atom_site_label
_atom_site_type_symbol
_atom_site_fract_x
_atom_site_fract_y
_atom_site_fract_z
_atom_site_U_iso_or_equiv
_atom_site_adp_type
_atom_site_occupancy
_atom_site_symmetry_multiplicity
_atom_site_calc_flag
_atom_site_refinement_flags
_atom_site_disorder_assembly
_atom_site_disorder_group
O1 O 0.97523(14) 0.03783(7) 0.74438(13) 0.0419(4) Uani 1 1 d . A .
N1A N 0.8079(2) -0.06283(10) 0.8245(2) 0.0273(6) Uani 0.726(5) 1 d P A 1
N1B N 0.7871(6) -0.0793(3) 0.7429(5) 0.0276(16) Uani 0.274(5) 1 d P A 2
C1A C 0.6847(10) 0.0819(3) 0.7054(8) 0.0183(8) Uani 0.726(5) 1 d P A 1
C1B C 0.669(3) 0.0942(11) 0.696(2) 0.0183(8) Uani 0.274(5) 1 d P A 2
C2A C 0.5962(13) 0.0230(5) 0.7212(6) 0.0244(13) Uani 0.726(5) 1 d P A 1
C2B C 0.593(3) 0.0250(12) 0.7525(15) 0.018(3) Uani 0.274(5) 1 d P A 2
C3A C 0.4286(9) 0.0304(5) 0.7312(7) 0.0279(13) Uani 0.726(5) 1 d P A 1
H3A H 0.3738 -0.0095 0.7530 0.034 Uiso 0.726(5) 1 calc PR A 1
C3B C 0.451(3) 0.0285(14) 0.740(3) 0.061(8) Uani 0.274(5) 1 d P A 2
H3B H 0.3989 -0.0153 0.7481 0.073 Uiso 0.274(5) 1 calc PR A 2
C4A C 0.3497(16) 0.0983(7) 0.7075(11) 0.032(2) Uani 0.726(5) 1 d P A 1
H4A H 0.2406 0.1021 0.7084 0.038 Uiso 0.726(5) 1 calc PR A 1
C4B C 0.356(4) 0.086(2) 0.717(3) 0.033(7) Uani 0.274(5) 1 d P A 2
H4B H 0.2496 0.0867 0.7262 0.040 Uiso 0.274(5) 1 calc PR A 2
C5A C 0.4290(9) 0.1564(5) 0.6843(8) 0.0314(17) Uani 0.726(5) 1 d P A 1
H5A H 0.3774 0.2013 0.6718 0.038 Uiso 0.726(5) 1 calc PR A 1
C5B C 0.435(3) 0.1525(13) 0.673(2) 0.046(7) Uani 0.274(5) 1 d P A 2
H5B H 0.3744 0.1935 0.6441 0.055 Uiso 0.274(5) 1 calc PR A 2
C6 C 0.59262(19) 0.14970(9) 0.67855(14) 0.0290(4) Uani 1 1 d . . .
H6 H 0.6448 0.1904 0.6567 0.035 Uiso 1 1 calc R A 1
C7A C 0.6601(3) -0.05465(12) 0.7289(2) 0.0283(7) Uani 0.726(5) 1 d P A 1
H7A H 0.5768 -0.0859 0.7497 0.034 Uiso 0.726(5) 1 calc PR A 1
C7B C 0.6831(7) -0.0434(3) 0.8134(6) 0.0259(17) Uani 0.274(5) 1 d P A 2
H7B H 0.5969 -0.0788 0.8143 0.031 Uiso 0.274(5) 1 calc PR A 2
C8 C 0.6892(3) -0.08163(13) 0.61055(18) 0.0505(5) Uani 1 1 d . . .
H8A H 0.7281 -0.1309 0.6193 0.076 Uiso 1 1 calc R A 1
H8B H 0.7681 -0.0512 0.5862 0.076 Uiso 1 1 calc R A 1
H8C H 0.5897 -0.0799 0.5514 0.076 Uiso 1 1 calc R A 1
C9 C 0.8705(3) -0.13949(10) 0.8239(2) 0.0476(5) Uani 1 1 d . . .
H9A H 0.9662 -0.1449 0.8859 0.071 Uiso 1 1 calc R A 1
H9B H 0.8959 -0.1495 0.7482 0.071 Uiso 1 1 calc R A 1
H9C H 0.7894 -0.1730 0.8372 0.071 Uiso 1 1 calc R A 1
C10 C 0.7743(3) -0.03956(13) 0.94039(17) 0.0481(5) Uani 1 1 d . . .
H10A H 0.8703 -0.0451 1.0021 0.072 Uiso 1 1 calc R A 1
H10B H 0.6895 -0.0692 0.9585 0.072 Uiso 1 1 calc R A 1
H10C H 0.7413 0.0106 0.9355 0.072 Uiso 1 1 calc R A 1
C11 C 0.93596(17) 0.16125(8) 0.65214(13) 0.0233(3) Uani 1 1 d . A .
C12 C 1.00976(18) 0.21679(8) 0.72908(14) 0.0258(3) Uani 1 1 d . . .
C13 C 1.07280(18) 0.27792(8) 0.68328(15) 0.0275(3) Uani 1 1 d . . .
H13 H 1.1222 0.3141 0.7354 0.033 Uiso 1 1 calc R . .
C14 C 1.06380(19) 0.28618(9) 0.56200(15) 0.0292(4) Uani 1 1 d . . .
C15 C 0.9907(2) 0.23113(9) 0.48661(15) 0.0307(4) Uani 1 1 d . . .
H15 H 0.9831 0.2358 0.4051 0.037 Uiso 1 1 calc R . .
C16 C 0.92832(18) 0.16899(9) 0.52947(14) 0.0273(3) Uani 1 1 d . . .
C17 C 1.0242(2) 0.21112(10) 0.86169(15) 0.0397(4) Uani 1 1 d . . .
H17A H 1.0943 0.1712 0.8926 0.059 Uiso 1 1 calc R . .
H17B H 0.9192 0.2029 0.8777 0.059 Uiso 1 1 calc R . .
H17C H 1.0684 0.2556 0.8992 0.059 Uiso 1 1 calc R . .
C18 C 1.1333(2) 0.35304(10) 0.51470(18) 0.0405(4) Uani 1 1 d . . .
H18A H 1.2211 0.3389 0.4792 0.061 Uiso 1 1 calc R . .
H18B H 1.1721 0.3863 0.5790 0.061 Uiso 1 1 calc R . .
H18C H 1.0507 0.3763 0.4558 0.061 Uiso 1 1 calc R . .
C19 C 0.8533(2) 0.10943(10) 0.44506(16) 0.0383(4) Uani 1 1 d . . .
H19A H 0.8567 0.1229 0.3650 0.057 Uiso 1 1 calc R . .
H19B H 0.7429 0.1025 0.4505 0.057 Uiso 1 1 calc R . .
H19C H 0.9124 0.0649 0.4658 0.057 Uiso 1 1 calc R . .
B1 B 0.8678(2) 0.08983(9) 0.70201(15) 0.0240(4) Uani 1 1 d . . .
H1 H 0.921(4) -0.0066(18) 0.776(3) 0.098(10) Uiso 1 1 d . . .

loop_
_atom_site_aniso_label
_atom_site_aniso_U_11
_atom_site_aniso_U_22
_atom_site_aniso_U_33
_atom_site_aniso_U_23
_atom_site_aniso_U_13
_atom_site_aniso_U_12
O1 0.0208(6) 0.0330(7) 0.0724(9) 0.0225(6) 0.0115(6) 0.0041(5)
N1A 0.0278(11) 0.0225(9) 0.0314(14) 0.0039(8) 0.0061(8) 0.0022(7)
N1B 0.032(3) 0.023(2) 0.031(4) 0.002(2) 0.011(2) 0.000(2)
C1A 0.017(2) 0.013(3) 0.0235(16) 0.0037(17) 0.0019(14) 0.0072(16)
C1B 0.017(2) 0.013(3) 0.0235(16) 0.0037(17) 0.0019(14) 0.0072(16)
C2A 0.020(2) 0.0306(17) 0.024(3) -0.003(2) 0.009(2) 0.0011(12)
C2B 0.020(4) 0.016(4) 0.027(8) 0.005(5) 0.022(7) -0.001(3)
C3A 0.0081(14) 0.037(3) 0.040(2) -0.0012(19) 0.0084(14) -0.0038(14)
C3B 0.062(16) 0.027(9) 0.084(12) 0.011(7) -0.004(9) -0.004(8)
C4A 0.016(3) 0.040(4) 0.037(4) -0.005(4) 0.002(2) 0.012(2)
C4B 0.020(11) 0.041(12) 0.042(7) 0.017(6) 0.014(7) -0.011(9)
C5A 0.017(2) 0.035(3) 0.041(3) -0.009(2) 0.0036(18) 0.0086(18)
C5B 0.057(12) 0.042(10) 0.045(8) 0.029(8) 0.024(7) 0.027(7)
C6 0.0231(8) 0.0279(8) 0.0356(8) 0.0033(7) 0.0053(7) 0.0035(6)
C7A 0.0260(12) 0.0240(11) 0.0341(16) -0.0009(9) 0.0049(10) -0.0025(9)
C7B 0.027(3) 0.024(3) 0.028(4) 0.003(2) 0.009(2) -0.004(2)
C8 0.0468(11) 0.0642(14) 0.0394(10) -0.0222(10) 0.0070(9) -0.0033(10)
C9 0.0437(11) 0.0316(10) 0.0700(14) 0.0168(9) 0.0181(10) 0.0122(8)
C10 0.0472(11) 0.0661(14) 0.0298(9) 0.0010(9) 0.0059(8) 0.0067(10)
C11 0.0167(7) 0.0235(7) 0.0299(8) 0.0046(6) 0.0055(6) 0.0036(6)
C12 0.0221(7) 0.0257(8) 0.0300(8) 0.0040(6) 0.0068(6) 0.0033(6)
C13 0.0227(7) 0.0231(7) 0.0368(9) -0.0004(6) 0.0070(6) 0.0013(6)
C14 0.0222(7) 0.0277(8) 0.0399(9) 0.0082(7) 0.0117(7) 0.0041(6)
C15 0.0300(8) 0.0346(9) 0.0290(8) 0.0067(7) 0.0097(7) 0.0044(7)
C16 0.0220(7) 0.0295(8) 0.0303(8) 0.0024(6) 0.0053(6) 0.0028(6)
C17 0.0529(11) 0.0357(10) 0.0314(9) -0.0003(7) 0.0114(8) -0.0075(8)
C18 0.0418(10) 0.0352(10) 0.0484(11) 0.0086(8) 0.0185(9) -0.0039(8)
C19 0.0442(10) 0.0384(10) 0.0302(8) 0.0000(7) 0.0036(8) -0.0032(8)
B1 0.0206(8) 0.0255(8) 0.0256(8) 0.0008(7) 0.0047(7) 0.0009(6)

loop_
_atom_type_symbol
_atom_type_description
_atom_type_scat_dispersion_real
_atom_type_scat_dispersion_imag
_atom_type_scat_source
C C 0.0033 0.0016 'International Tables Vol C Tables 4.2.6.8 and 6.1.1.4'
H H 0.0000 0.0000 'International Tables Vol C Tables 4.2.6.8 and 6.1.1.4'
B B 0.0013 0.0007 'International Tables Vol C Tables 4.2.6.8 and 6.1.1.4'
N N 0.0061 0.0033 'International Tables Vol C Tables 4.2.6.8 and 6.1.1.4'
O O 0.0106 0.0060 'International Tables Vol C Tables 4.2.6.8 and 6.1.1.4'

loop_
_geom_angle_atom_site_label_1
_geom_angle_atom_site_label_2
_geom_angle_atom_site_label_3
_geom_angle
B1 O1 H1 111.8(18)
C7A N1A C10 109.79(18)
C7A N1A C9 109.44(19)
C10 N1A C9 114.23(18)
C7B N1B C9 104.0(4)
C7B N1B C8 107.1(4)
C9 N1B C8 130.7(4)
C2A C1A C6 115.0(7)
C2A C1A B1 131.3(5)
C6 C1A B1 113.6(5)
C6 C1B C2B 119(2)
C6 C1B B1 123.3(19)
C2B C1B B1 115.7(14)
C1A C2A C3A 121.1(8)
C1A C2A C7A 123.8(8)
C3A C2A C7A 115.1(7)
C3B C2B C7B 119(2)
C3B C2B C1B 113(2)
C7B C2B C1B 127.7(19)
C4A C3A C2A 119.7(8)
C4A C3A H3A 120.1
C2A C3A H3A 120.1
C2B C3B C4B 129(3)
C2B C3B H3B 115.6
C4B C3B H3B 115.6
C5A C4A C3A 120.8(10)
C5A C4A H4A 119.6
C3A C4A H4A 119.6
C3B C4B C5B 114(3)
C3B C4B H4B 122.8
C5B C4B H4B 122.8
C4A C5A C6 119.4(9)
C4A C5A H5A 120.3
C6 C5A H5A 120.3
C6 C5B C4B 118(2)
C6 C5B H5B 121.1
C4B C5B H5B 121.1
C1B C6 C5B 122.9(17)
C1B C6 C5A 124.5(14)
C5B C6 C5A 5.8(16)
C1B C6 C1A 2.4(17)
C5B C6 C1A 121.9(10)
C5A C6 C1A 123.3(5)
C1B C6 H6 117.0
C5B C6 H6 119.4
C5A C6 H6 118.4
C1A C6 H6 118.4
N1A C7A C8 110.76(19)
N1A C7A C2A 111.8(4)
C8 C7A C2A 112.3(3)
N1A C7A H7A 107.2
C8 C7A H7A 107.2
C2A C7A H7A 107.2
N1B C7B C10 108.3(5)
N1B C7B C2B 113.9(7)
C10 C7B C2B 120.0(8)
N1B C7B H7B 104.3
C10 C7B H7B 104.3
C2B C7B H7B 104.3
C7A C8 N1B 43.6(2)
C7A C8 H8A 109.5
N1B C8 H8A 80.1
C7A C8 H8B 109.5
N1B C8 H8B 90.8
H8A C8 H8B 109.5
C7A C8 H8C 109.5
N1B C8 H8C 151.9
H8A C8 H8C 109.5
H8B C8 H8C 109.5
N1A C9 N1B 37.2(2)
N1A C9 H9A 109.5
N1B C9 H9A 137.3
N1A C9 H9B 109.5
N1B C9 H9B 75.5
H9A C9 H9B 109.5
N1A C9 H9C 109.5
N1B C9 H9C 108.2
H9A C9 H9C 109.5
H9B C9 H9C 109.5
N1A C10 C7B 43.2(2)
N1A C10 H10A 109.5
C7B C10 H10A 152.6
N1A C10 H10B 109.5
C7B C10 H10B 86.3
H10A C10 H10B 109.5
N1A C10 H10C 109.5
C7B C10 H10C 84.6
H10A C10 H10C 109.5
H10B C10 H10C 109.5
C12 C11 C16 118.38(14)
C12 C11 B1 121.21(13)
C16 C11 B1 120.38(14)
C13 C12 C11 120.03(14)
C13 C12 C17 119.05(15)
C11 C12 C17 120.92(14)
C14 C13 C12 121.77(15)
C14 C13 H13 119.1
C12 C13 H13 119.1
C15 C14 C13 117.86(14)
C15 C14 C18 121.46(16)
C13 C14 C18 120.68(16)
C14 C15 C16 121.86(15)
C14 C15 H15 119.1
C16 C15 H15 119.1
C15 C16 C11 120.09(15)
C15 C16 C19 120.35(15)
C11 C16 C19 119.56(14)
C12 C17 H17A 109.5
C12 C17 H17B 109.5
H17A C17 H17B 109.5
C12 C17 H17C 109.5
H17A C17 H17C 109.5
H17B C17 H17C 109.5
C14 C18 H18A 109.5
C14 C18 H18B 109.5
H18A C18 H18B 109.5
C14 C18 H18C 109.5
H18A C18 H18C 109.5
H18B C18 H18C 109.5
C16 C19 H19A 109.5
C16 C19 H19B 109.5
H19A C19 H19B 109.5
C16 C19 H19C 109.5
H19A C19 H19C 109.5
H19B C19 H19C 109.5
O1 B1 C1A 121.6(2)
O1 B1 C11 116.64(13)
C1A B1 C11 121.8(2)
O1 B1 C1B 130.4(7)
C1A B1 C1B 8.8(9)
C11 B1 C1B 112.9(7)

loop_
_geom_bond_atom_site_label_1
_geom_bond_atom_site_label_2
_geom_bond_distance
O1 B1 1.335(2)
O1 H1 1.04(3)
N1A C7A 1.481(3)
N1A C10 1.487(3)
N1A C9 1.504(3)
N1B C7B 1.477(9)
N1B C9 1.516(5)
N1B C8 1.566(6)
C1A C2A 1.351(13)
C1A C6 1.466(5)
C1A B1 1.568(9)
C1B C6 1.202(17)
C1B C2B 1.62(3)
C1B B1 1.67(3)
C2A C3A 1.457(11)
C2A C7A 1.519(10)
C2B C3B 1.18(4)
C2B C7B 1.55(2)
C3A C4A 1.412(16)
C3A H3A 0.9300
C3B C4B 1.33(5)
C3B H3B 0.9300
C4A C5A 1.318(14)
C4A H4A 0.9300
C4B C5B 1.52(4)
C4B H4B 0.9300
C5A C6 1.408(8)
C5A H5A 0.9300
C5B C6 1.33(3)
C5B H5B 0.9300
C6 H6 0.9300
C7A C8 1.519(3)
C7A H7A 0.9800
C7B C10 1.496(7)
C7B H7B 0.9800
C8 H8A 0.9600
C8 H8B 0.9600
C8 H8C 0.9600
C9 H9A 0.9600
C9 H9B 0.9600
C9 H9C 0.9600
C10 H10A 0.9600
C10 H10B 0.9600
C10 H10C 0.9600
C11 C12 1.403(2)
C11 C16 1.406(2)
C11 B1 1.589(2)
C12 C13 1.395(2)
C12 C17 1.507(2)
C13 C14 1.389(2)
C13 H13 0.9300
C14 C15 1.385(2)
C14 C18 1.513(2)
C15 C16 1.392(2)
C15 H15 0.9300
C16 C19 1.506(2)
C17 H17A 0.9600
C17 H17B 0.9600
C17 H17C 0.9600
C18 H18A 0.9600
C18 H18B 0.9600
C18 H18C 0.9600
C19 H19A 0.9600
C19 H19B 0.9600
C19 H19C 0.9600
